data_1544016
loop_
_publ_author_name
'Mathiyazhagan Ulaganatha Raja'
'Jiri Tauchman'
'Bruno Therrien'
'Georg Suss-Fink'
'Tina Riedel'
'Paul J. Dyson'

_publ_section_title
;
 Arene ruthenium and pentamethylcyclopentadienyl rhodium and iridium
 complexes containing N,O-chelating ligands derived from piroxicam:
 Synthesis, molecular structure and cytotoxicity
;
_journal_name_full 'Inorganica Chimica Acta'
_journal_page_first 479
_journal_page_last 483
_journal_paper_doi 10.1016/j.ica.2013.08.013
_journal_volume 409B
_journal_year 2014
_chemical_formula_moiety 'C25 H27 Cl2 N3 O4 Ru S'
_chemical_formula_sum 'C25 H27 Cl2 N3 O4 Ru S'
_chemical_formula_weight 637.53
_space_group_IT_number 2
_symmetry_cell_setting triclinic
_symmetry_Int_Tables_number 2
_symmetry_space_group_name_Hall '-P 1'
_symmetry_space_group_name_H-M 'P -1'
_atom_sites_solution_hydrogens geom
_atom_sites_solution_primary direct
_atom_sites_solution_secondary difmap
_cell_angle_alpha 114.157(5)
_cell_angle_beta 90.680(5)
_cell_angle_gamma 92.396(5)
_cell_formula_units_Z 2
_cell_length_a 9.1907(6)
_cell_length_b 12.1973(8)
_cell_length_c 12.8848(8)
_cell_measurement_reflns_used 8000
_cell_measurement_temperature 173(2)
_cell_measurement_theta_max 24.55
_cell_measurement_theta_min 2.20
_cell_volume 1316.10(16)
_computing_cell_refinement 'CELL (Stoe IPDS Software, 2000)'
_computing_data_collection 'EXPOSE (Stoe IPDS Software, 2000)'
_computing_data_reduction 'INTEGRATE (Stoe IPDS Software, 2000)'
_computing_molecular_graphics 'ORTEP (Farrugia, 1997)'
_computing_publication_material 'SHELXL-97 (Sheldrick, 1997)'
_computing_structure_refinement 'SHELXL-97 (Sheldrick, 1997)'
_computing_structure_solution 'SHELXS-97 (Sheldrick, 1990)'
_diffrn_ambient_temperature 173(2)
_diffrn_measured_fraction_theta_full 0.998
_diffrn_measured_fraction_theta_max 0.998
_diffrn_measurement_device_type 'STOE IPDS'
_diffrn_measurement_method 'phi oscillation'
_diffrn_radiation_monochromator graphite
_diffrn_radiation_source 'fine-focus sealed tube'
_diffrn_radiation_type MoK\a
_diffrn_radiation_wavelength 0.71073
_diffrn_reflns_av_R_equivalents 0.0665
_diffrn_reflns_av_sigmaI/netI 0.0614
_diffrn_reflns_limit_h_max 12
_diffrn_reflns_limit_h_min -12
_diffrn_reflns_limit_k_max 16
_diffrn_reflns_limit_k_min -16
_diffrn_reflns_limit_l_max 17
_diffrn_reflns_limit_l_min -17
_diffrn_reflns_number 21523
_diffrn_reflns_theta_full 29.18
_diffrn_reflns_theta_max 29.18
_diffrn_reflns_theta_min 1.73
_diffrn_standards_decay_% 0
_diffrn_standards_interval_time 0
_diffrn_standards_number 0
_exptl_absorpt_coefficient_mu 0.915
_exptl_absorpt_correction_type none
_exptl_crystal_colour orange
_exptl_crystal_density_diffrn 1.609
_exptl_crystal_density_method 'not measured'
_exptl_crystal_description block
_exptl_crystal_F_000 648
_exptl_crystal_size_max 0.18
_exptl_crystal_size_mid 0.15
_exptl_crystal_size_min 0.14
_refine_diff_density_max 0.700
_refine_diff_density_min -0.589
_refine_diff_density_rms 0.089
_refine_ls_extinction_method none
_refine_ls_goodness_of_fit_ref 1.037
_refine_ls_hydrogen_treatment mixed
_refine_ls_matrix_type full
_refine_ls_number_parameters 337
_refine_ls_number_reflns 7109
_refine_ls_number_restraints 0
_refine_ls_restrained_S_all 1.037
_refine_ls_R_factor_all 0.0623
_refine_ls_R_factor_gt 0.0394
_refine_ls_shift/su_max 0.001
_refine_ls_shift/su_mean 0.000
_refine_ls_structure_factor_coef Fsqd
_refine_ls_weighting_details 'calc w=1/[\s^2^(Fo^2^)+(0.0281P)^2^+0.2840P] where P=(Fo^2^+2Fc^2^)/3'
_refine_ls_weighting_scheme calc
_refine_ls_wR_factor_gt 0.0702
_refine_ls_wR_factor_ref 0.0750
_reflns_number_gt 5572
_reflns_number_total 7109
_reflns_threshold_expression >2sigma(I)
_cod_data_source_file ICA-2014-409B-479-483-2.cif
_cod_data_source_block complex5
_cod_depositor_comments
;
The following automatic conversions were performed:

'_journal_paper_doi' value
'http://dx.doi.org/10.1016/j.ica.2013.08.013' was changed to
'10.1016/j.ica.2013.08.013'.

Automatic conversion script
Id: cif_fix_values 6433 2018-09-21 13:16:33Z andrius 
;
_cod_original_cell_volume 1316.10(15)
_cod_database_code 1544016

loop_
_symmetry_equiv_pos_as_xyz
'x, y, z'
'-x, -y, -z'

loop_
_atom_site_label
_atom_site_type_symbol
_atom_site_fract_x
_atom_site_fract_y
_atom_site_fract_z
_atom_site_U_iso_or_equiv
_atom_site_adp_type
_atom_site_occupancy
_atom_site_symmetry_multiplicity
_atom_site_calc_flag
_atom_site_refinement_flags
_atom_site_disorder_assembly
_atom_site_disorder_group
C2' C 0.7262(3) 0.5163(2) 0.1689(2) 0.0187(5) Uani 1 1 d . . .
C3' C 0.8594(3) 0.4759(2) 0.1204(2) 0.0250(6) Uani 1 1 d . . .
H3' H 0.8685 0.3954 0.0725 0.030 Uiso 1 1 calc R . .
C4' C 0.9777(3) 0.5575(3) 0.1448(3) 0.0282(6) Uani 1 1 d . . .
H4' H 1.0685 0.5319 0.1161 0.034 Uiso 1 1 calc R . .
C5' C 0.9590(3) 0.6773(3) 0.2124(2) 0.0268(6) Uani 1 1 d . . .
H5' H 1.0364 0.7339 0.2282 0.032 Uiso 1 1 calc R . .
C6' C 0.8242(3) 0.7120(2) 0.2560(2) 0.0234(5) Uani 1 1 d . . .
H6' H 0.8125 0.7930 0.3007 0.028 Uiso 1 1 calc R . .
C3 C 0.4799(3) 0.2517(2) 0.1339(2) 0.0195(5) Uani 1 1 d . . .
C4 C 0.4762(3) 0.1477(2) 0.1502(2) 0.0240(5) Uani 1 1 d . . .
C5 C 0.0752(3) 0.0583(3) 0.1334(3) 0.0283(6) Uani 1 1 d . . .
H5 H -0.0137 0.0921 0.1338 0.034 Uiso 1 1 calc R . .
C6 C 0.0801(4) -0.0590(3) 0.1241(3) 0.0348(7) Uani 1 1 d . . .
H6 H -0.0059 -0.1046 0.1175 0.042 Uiso 1 1 calc R . .
C7 C 0.2140(4) -0.1082(3) 0.1248(3) 0.0339(7) Uani 1 1 d . . .
H7 H 0.2167 -0.1864 0.1195 0.041 Uiso 1 1 calc R . .
C8 C 0.3434(3) -0.0419(3) 0.1331(3) 0.0311(6) Uani 1 1 d . . .
H8 H 0.4320 -0.0760 0.1331 0.037 Uiso 1 1 calc R . .
C9 C 0.3411(3) 0.0757(2) 0.1414(2) 0.0241(5) Uani 1 1 d . . .
C10 C 0.2048(3) 0.1244(2) 0.1419(2) 0.0212(5) Uani 1 1 d . . .
C11 C 0.3369(3) 0.2624(3) -0.0240(2) 0.0303(6) Uani 1 1 d . . .
H11A H 0.4265 0.2840 -0.0501 0.045 Uiso 1 1 calc R . .
H11B H 0.2596 0.3061 -0.0374 0.045 Uiso 1 1 calc R . .
H11C H 0.3148 0.1776 -0.0645 0.045 Uiso 1 1 calc R . .
C14 C 0.6158(3) 0.3250(2) 0.1532(2) 0.0204(5) Uani 1 1 d . . .
C15 C 0.3488(3) 0.7398(2) 0.4696(2) 0.0239(6) Uani 1 1 d . . .
C16 C 0.4772(3) 0.8110(3) 0.5177(2) 0.0259(6) Uani 1 1 d . . .
H16 H 0.4721 0.8941 0.5533 0.031 Uiso 1 1 calc R . .
C17 C 0.6145(3) 0.7597(3) 0.5134(2) 0.0268(6) Uani 1 1 d . . .
H17 H 0.6970 0.8091 0.5466 0.032 Uiso 1 1 calc R . .
C18 C 0.6254(3) 0.6333(3) 0.4586(2) 0.0278(6) Uani 1 1 d . . .
C19 C 0.4977(3) 0.5605(2) 0.4110(2) 0.0284(6) Uani 1 1 d . . .
H19 H 0.5024 0.4772 0.3769 0.034 Uiso 1 1 calc R . .
C20 C 0.3629(3) 0.6131(2) 0.4148(2) 0.0268(6) Uani 1 1 d . . .
H20 H 0.2808 0.5635 0.3805 0.032 Uiso 1 1 calc R . .
C21 C 0.2002(3) 0.7918(3) 0.4738(3) 0.0321(6) Uani 1 1 d . . .
H21 H 0.1351 0.7289 0.4182 0.038 Uiso 1 1 calc R . .
C22 C 0.2028(4) 0.9011(3) 0.4436(3) 0.0385(7) Uani 1 1 d . . .
H22A H 0.2596 0.9665 0.5004 0.058 Uiso 1 1 calc R . .
H22B H 0.1051 0.9249 0.4408 0.058 Uiso 1 1 calc R . .
H22C H 0.2454 0.8804 0.3708 0.058 Uiso 1 1 calc R . .
C23 C 0.1382(4) 0.8233(4) 0.5925(3) 0.0569(11) Uani 1 1 d . . .
H23A H 0.1356 0.7534 0.6090 0.085 Uiso 1 1 calc R . .
H23B H 0.0413 0.8504 0.5939 0.085 Uiso 1 1 calc R . .
H23C H 0.1990 0.8860 0.6485 0.085 Uiso 1 1 calc R . .
C24 C 0.7719(4) 0.5782(3) 0.4477(3) 0.0373(7) Uani 1 1 d . . .
H24A H 0.7940 0.5657 0.5150 0.056 Uiso 1 1 calc R . .
H24B H 0.8457 0.6314 0.4387 0.056 Uiso 1 1 calc R . .
H24C H 0.7691 0.5024 0.3826 0.056 Uiso 1 1 calc R . .
Cl1 Cl 0.55410(8) 0.87568(6) 0.30946(6) 0.02787(15) Uani 1 1 d . . .
Cl2 Cl 0.36794(7) 0.61876(6) 0.16753(6) 0.02261(13) Uani 1 1 d . . .
N1' N 0.7070(2) 0.63293(18) 0.23656(18) 0.0179(4) Uani 1 1 d . . .
N2 N 0.3518(2) 0.29259(18) 0.09912(18) 0.0182(4) Uani 1 1 d . . .
N16 N 0.6063(2) 0.43440(19) 0.14954(19) 0.0190(4) Uani 1 1 d . . .
H16N H 0.527(4) 0.455(3) 0.142(3) 0.034(9) Uiso 1 1 d . . .
O1S O 0.2274(3) 0.34748(19) 0.28196(18) 0.0372(5) Uani 1 1 d . . .
O2S O 0.0819(2) 0.29361(19) 0.1038(2) 0.0360(5) Uani 1 1 d . . .
O15 O 0.7326(2) 0.28985(19) 0.1761(2) 0.0323(5) Uani 1 1 d . . .
O17 O 0.5959(2) 0.1064(2) 0.1795(2) 0.0410(6) Uani 1 1 d . . .
H17O H 0.671(4) 0.160(4) 0.184(3) 0.052(12) Uiso 1 1 d . . .
Ru1 Ru 0.51944(2) 0.696675(19) 0.341619(19) 0.01767(6) Uani 1 1 d . . .
S1 S 0.20431(7) 0.27588(6) 0.16287(6) 0.02222(14) Uani 1 1 d . . .

loop_
_atom_site_aniso_label
_atom_site_aniso_U_11
_atom_site_aniso_U_22
_atom_site_aniso_U_33
_atom_site_aniso_U_23
_atom_site_aniso_U_13
_atom_site_aniso_U_12
C2' 0.0174(12) 0.0220(12) 0.0194(13) 0.0113(10) -0.0013(10) 0.0005(9)
C3' 0.0182(13) 0.0268(13) 0.0307(15) 0.0122(12) 0.0032(11) 0.0027(10)
C4' 0.0148(13) 0.0399(15) 0.0350(16) 0.0206(13) 0.0005(11) 0.0005(11)
C5' 0.0194(13) 0.0358(15) 0.0299(15) 0.0192(13) -0.0041(11) -0.0077(11)
C6' 0.0237(14) 0.0257(13) 0.0223(14) 0.0123(11) -0.0048(11) -0.0073(10)
C3 0.0159(12) 0.0226(12) 0.0216(13) 0.0107(10) -0.0009(10) 0.0018(9)
C4 0.0197(13) 0.0249(13) 0.0301(15) 0.0139(11) -0.0039(11) 0.0020(10)
C5 0.0248(14) 0.0315(14) 0.0306(15) 0.0153(12) -0.0020(12) -0.0047(11)
C6 0.0350(17) 0.0340(15) 0.0373(18) 0.0183(14) -0.0051(14) -0.0137(13)
C7 0.0430(18) 0.0252(14) 0.0381(18) 0.0181(13) -0.0022(14) -0.0038(12)
C8 0.0343(16) 0.0265(14) 0.0382(17) 0.0191(13) 0.0019(13) 0.0029(12)
C9 0.0281(15) 0.0231(12) 0.0241(14) 0.0131(11) -0.0022(11) -0.0010(11)
C10 0.0248(14) 0.0189(11) 0.0198(13) 0.0083(10) -0.0005(10) -0.0017(10)
C11 0.0287(15) 0.0437(17) 0.0244(15) 0.0203(13) -0.0033(12) -0.0010(13)
C14 0.0171(12) 0.0231(12) 0.0231(13) 0.0116(11) 0.0008(10) 0.0026(10)
C15 0.0303(15) 0.0244(13) 0.0159(13) 0.0071(10) 0.0037(11) 0.0005(11)
C16 0.0315(15) 0.0265(13) 0.0170(13) 0.0060(11) 0.0028(11) 0.0035(11)
C17 0.0272(15) 0.0337(14) 0.0185(14) 0.0098(12) -0.0019(11) 0.0000(12)
C18 0.0349(16) 0.0351(15) 0.0196(14) 0.0167(12) 0.0051(12) 0.0099(12)
C19 0.0449(18) 0.0219(13) 0.0210(14) 0.0110(11) 0.0076(12) 0.0037(12)
C20 0.0345(16) 0.0260(13) 0.0192(13) 0.0093(11) 0.0052(11) -0.0056(11)
C21 0.0286(16) 0.0363(16) 0.0248(15) 0.0058(13) 0.0025(12) 0.0029(12)
C22 0.0316(17) 0.0391(17) 0.0408(19) 0.0117(15) 0.0007(14) 0.0084(14)
C23 0.039(2) 0.091(3) 0.041(2) 0.025(2) 0.0163(17) 0.022(2)
C24 0.0427(19) 0.0478(18) 0.0294(17) 0.0225(15) 0.0051(14) 0.0168(15)
Cl1 0.0398(4) 0.0181(3) 0.0262(4) 0.0095(3) 0.0025(3) 0.0022(3)
Cl2 0.0188(3) 0.0245(3) 0.0245(3) 0.0099(3) -0.0020(2) 0.0021(2)
N1' 0.0185(11) 0.0206(10) 0.0162(10) 0.0095(8) -0.0028(8) -0.0018(8)
N2 0.0174(11) 0.0200(10) 0.0193(11) 0.0101(9) -0.0010(8) 0.0025(8)
N16 0.0123(10) 0.0197(10) 0.0244(12) 0.0086(9) 0.0002(9) -0.0001(8)
O1S 0.0433(13) 0.0299(11) 0.0283(11) 0.0019(9) 0.0153(10) -0.0039(9)
O2S 0.0176(10) 0.0348(11) 0.0628(16) 0.0271(11) -0.0009(10) 0.0035(8)
O15 0.0172(10) 0.0351(11) 0.0529(14) 0.0266(10) -0.0065(9) 0.0004(8)
O17 0.0239(11) 0.0385(12) 0.0765(18) 0.0401(13) -0.0111(11) 0.0001(9)
Ru1 0.02090(11) 0.01625(9) 0.01565(10) 0.00632(7) 0.00131(7) 0.00091(7)
S1 0.0185(3) 0.0193(3) 0.0278(4) 0.0084(3) 0.0048(3) 0.0013(2)

loop_
_atom_type_symbol
_atom_type_description
_atom_type_scat_dispersion_real
_atom_type_scat_dispersion_imag
_atom_type_scat_source
C C 0.0033 0.0016 'International Tables Vol C Tables 4.2.6.8 and 6.1.1.4'
H H 0.0000 0.0000 'International Tables Vol C Tables 4.2.6.8 and 6.1.1.4'
Cl Cl 0.1484 0.1585 'International Tables Vol C Tables 4.2.6.8 and 6.1.1.4'
N N 0.0061 0.0033 'International Tables Vol C Tables 4.2.6.8 and 6.1.1.4'
O O 0.0106 0.0060 'International Tables Vol C Tables 4.2.6.8 and 6.1.1.4'
Ru Ru -1.2594 0.8363 'International Tables Vol C Tables 4.2.6.8 and 6.1.1.4'
S S 0.1246 0.1234 'International Tables Vol C Tables 4.2.6.8 and 6.1.1.4'

loop_
_geom_angle_atom_site_label_1
_geom_angle_atom_site_label_2
_geom_angle_atom_site_label_3
_geom_angle
_geom_angle_site_symmetry_1
_geom_angle_site_symmetry_3
N1' C2' C3' 122.5(2) . .
N1' C2' N16 117.4(2) . .
C3' C2' N16 120.1(2) . .
C4' C3' C2' 119.0(3) . .
C4' C3' H3' 120.5 . .
C2' C3' H3' 120.5 . .
C5' C4' C3' 119.0(3) . .
C5' C4' H4' 120.5 . .
C3' C4' H4' 120.5 . .
C6' C5' C4' 119.1(3) . .
C6' C5' H5' 120.4 . .
C4' C5' H5' 120.4 . .
N1' C6' C5' 123.0(3) . .
N1' C6' H6' 118.5 . .
C5' C6' H6' 118.5 . .
C4 C3 N2 121.4(2) . .
C4 C3 C14 120.3(2) . .
N2 C3 C14 118.3(2) . .
O17 C4 C3 122.1(3) . .
O17 C4 C9 115.0(2) . .
C3 C4 C9 122.8(2) . .
C10 C5 C6 119.2(3) . .
C10 C5 H5 120.4 . .
C6 C5 H5 120.4 . .
C5 C6 C7 119.9(3) . .
C5 C6 H6 120.0 . .
C7 C6 H6 120.0 . .
C8 C7 C6 120.8(3) . .
C8 C7 H7 119.6 . .
C6 C7 H7 119.6 . .
C7 C8 C9 120.3(3) . .
C7 C8 H8 119.9 . .
C9 C8 H8 119.9 . .
C8 C9 C10 118.1(3) . .
C8 C9 C4 121.4(3) . .
C10 C9 C4 120.4(2) . .
C5 C10 C9 121.7(2) . .
C5 C10 S1 120.8(2) . .
C9 C10 S1 117.3(2) . .
N2 C11 H11A 109.5 . .
N2 C11 H11B 109.5 . .
H11A C11 H11B 109.5 . .
N2 C11 H11C 109.5 . .
H11A C11 H11C 109.5 . .
H11B C11 H11C 109.5 . .
O15 C14 N16 122.4(2) . .
O15 C14 C3 121.1(2) . .
N16 C14 C3 116.5(2) . .
C16 C15 C20 116.7(3) . .
C16 C15 C21 123.4(2) . .
C20 C15 C21 119.9(3) . .
C16 C15 Ru1 69.85(15) . .
C20 C15 Ru1 69.42(15) . .
C21 C15 Ru1 131.47(19) . .
C15 C16 C17 122.1(3) . .
C15 C16 Ru1 72.62(16) . .
C17 C16 Ru1 71.28(15) . .
C15 C16 H16 118.9 . .
C17 C16 H16 118.9 . .
Ru1 C16 H16 129.8 . .
C18 C17 C16 120.0(3) . .
C18 C17 Ru1 71.46(16) . .
C16 C17 Ru1 70.57(16) . .
C18 C17 H17 120.0 . .
C16 C17 H17 120.0 . .
Ru1 C17 H17 130.6 . .
C19 C18 C17 118.6(3) . .
C19 C18 C24 120.8(3) . .
C17 C18 C24 120.5(3) . .
C19 C18 Ru1 71.10(16) . .
C17 C18 Ru1 70.71(15) . .
C24 C18 Ru1 127.96(19) . .
C20 C19 C18 120.5(3) . .
C20 C19 Ru1 70.26(15) . .
C18 C19 Ru1 71.30(15) . .
C20 C19 H19 119.8 . .
C18 C19 H19 119.8 . .
Ru1 C19 H19 131.6 . .
C19 C20 C15 122.0(3) . .
C19 C20 Ru1 71.94(16) . .
C15 C20 Ru1 72.57(15) . .
C19 C20 H20 119.0 . .
C15 C20 H20 119.0 . .
Ru1 C20 H20 128.9 . .
C15 C21 C22 113.5(3) . .
C15 C21 C23 109.0(3) . .
C22 C21 C23 110.8(3) . .
C15 C21 H21 107.8 . .
C22 C21 H21 107.8 . .
C23 C21 H21 107.8 . .
C21 C22 H22A 109.5 . .
C21 C22 H22B 109.5 . .
H22A C22 H22B 109.5 . .
C21 C22 H22C 109.5 . .
H22A C22 H22C 109.5 . .
H22B C22 H22C 109.5 . .
C21 C23 H23A 109.5 . .
C21 C23 H23B 109.5 . .
H23A C23 H23B 109.5 . .
C21 C23 H23C 109.5 . .
H23A C23 H23C 109.5 . .
H23B C23 H23C 109.5 . .
C18 C24 H24A 109.5 . .
C18 C24 H24B 109.5 . .
H24A C24 H24B 109.5 . .
C18 C24 H24C 109.5 . .
H24A C24 H24C 109.5 . .
H24B C24 H24C 109.5 . .
C2' N1' C6' 117.2(2) . .
C2' N1' Ru1 124.33(17) . .
C6' N1' Ru1 117.32(17) . .
C3 N2 C11 115.4(2) . .
C3 N2 S1 113.63(16) . .
C11 N2 S1 116.87(18) . .
C14 N16 C2' 123.4(2) . .
C14 N16 H16N 117(3) . .
C2' N16 H16N 119(3) . .
C4 O17 H17O 106(2) . .
C20 Ru1 N1' 133.59(9) . .
C20 Ru1 C16 67.58(11) . .
N1' Ru1 C16 137.82(10) . .
C20 Ru1 C17 80.42(11) . .
N1' Ru1 C17 102.39(9) . .
C16 Ru1 C17 38.16(10) . .
C20 Ru1 C19 37.80(11) . .
N1' Ru1 C19 99.78(9) . .
C16 Ru1 C19 80.12(10) . .
C17 Ru1 C19 67.66(11) . .
C20 Ru1 C18 68.42(11) . .
N1' Ru1 C18 85.61(9) . .
C16 Ru1 C18 68.66(10) . .
C17 Ru1 C18 37.83(11) . .
C19 Ru1 C18 37.60(12) . .
C20 Ru1 C15 38.00(10) . .
N1' Ru1 C15 167.25(9) . .
C16 Ru1 C15 37.53(10) . .
C17 Ru1 C15 68.75(11) . .
C19 Ru1 C15 68.67(10) . .
C18 Ru1 C15 81.86(10) . .
C20 Ru1 Cl1 139.74(8) . .
N1' Ru1 Cl1 86.06(6) . .
C16 Ru1 Cl1 87.84(8) . .
C17 Ru1 Cl1 99.97(8) . .
C19 Ru1 Cl1 167.12(8) . .
C18 Ru1 Cl1 132.77(9) . .
C15 Ru1 Cl1 104.20(7) . .
C20 Ru1 Cl2 88.39(8) . .
N1' Ru1 Cl2 88.04(6) . .
C16 Ru1 Cl2 133.10(8) . .
C17 Ru1 Cl2 168.19(8) . .
C19 Ru1 Cl2 105.44(8) . .
C18 Ru1 Cl2 139.82(8) . .
C15 Ru1 Cl2 100.03(8) . .
Cl1 Ru1 Cl2 86.11(2) . .
O2S S1 O1S 120.11(14) . .
O2S S1 N2 107.96(12) . .
O1S S1 N2 107.42(12) . .
O2S S1 C10 109.68(13) . .
O1S S1 C10 107.48(13) . .
N2 S1 C10 102.82(12) . .

loop_
_geom_bond_atom_site_label_1
_geom_bond_atom_site_label_2
_geom_bond_distance
_geom_bond_site_symmetry_2
C2' N1' 1.350(3) .
C2' C3' 1.395(4) .
C2' N16 1.404(3) .
C3' C4' 1.384(4) .
C3' H3' 0.9300 .
C4' C5' 1.382(4) .
C4' H4' 0.9300 .
C5' C6' 1.376(4) .
C5' H5' 0.9300 .
C6' N1' 1.364(3) .
C6' H6' 0.9300 .
C3 C4 1.367(4) .
C3 N2 1.433(3) .
C3 C14 1.463(4) .
C4 O17 1.342(3) .
C4 C9 1.466(4) .
C5 C10 1.387(4) .
C5 C6 1.389(4) .
C5 H5 0.9300 .
C6 C7 1.392(5) .
C6 H6 0.9300 .
C7 C8 1.388(4) .
C7 H7 0.9300 .
C8 C9 1.395(4) .
C8 H8 0.9300 .
C9 C10 1.408(4) .
C10 S1 1.755(3) .
C11 N2 1.478(3) .
C11 H11A 0.9600 .
C11 H11B 0.9600 .
C11 H11C 0.9600 .
C14 O15 1.248(3) .
C14 N16 1.361(3) .
C15 C16 1.410(4) .
C15 C20 1.425(4) .
C15 C21 1.522(4) .
C15 Ru1 2.208(3) .
C16 C17 1.423(4) .
C16 Ru1 2.172(3) .
C16 H16 0.9300 .
C17 C18 1.418(4) .
C17 Ru1 2.182(3) .
C17 H17 0.9300 .
C18 C19 1.412(4) .
C18 C24 1.512(4) .
C18 Ru1 2.191(3) .
C19 C20 1.411(4) .
C19 Ru1 2.189(3) .
C19 H19 0.9300 .
C20 Ru1 2.167(3) .
C20 H20 0.9300 .
C21 C22 1.534(5) .
C21 C23 1.538(5) .
C21 H21 0.9800 .
C22 H22A 0.9600 .
C22 H22B 0.9600 .
C22 H22C 0.9600 .
C23 H23A 0.9600 .
C23 H23B 0.9600 .
C23 H23C 0.9600 .
C24 H24A 0.9600 .
C24 H24B 0.9600 .
C24 H24C 0.9600 .
Cl1 Ru1 2.3929(7) .
Cl2 Ru1 2.4380(7) .
N1' Ru1 2.172(2) .
N2 S1 1.642(2) .
N16 H16N 0.79(4) .
O1S S1 1.429(2) .
O2S S1 1.424(2) .
O17 H17O 0.92(4) .

loop_
_geom_torsion_atom_site_label_1
_geom_torsion_atom_site_label_2
_geom_torsion_atom_site_label_3
_geom_torsion_atom_site_label_4
_geom_torsion
_geom_torsion_site_symmetry_1
_geom_torsion_site_symmetry_2
_geom_torsion_site_symmetry_3
_geom_torsion_site_symmetry_4
N1' C2' C3' C4' 1.7(4) . . . .
N16 C2' C3' C4' -177.2(2) . . . .
C2' C3' C4' C5' -2.7(4) . . . .
C3' C4' C5' C6' 1.6(4) . . . .
C4' C5' C6' N1' 0.6(4) . . . .
N2 C3 C4 O17 178.0(3) . . . .
C14 C3 C4 O17 -2.7(4) . . . .
N2 C3 C4 C9 -4.5(4) . . . .
C14 C3 C4 C9 174.8(2) . . . .
C10 C5 C6 C7 0.7(5) . . . .
C5 C6 C7 C8 -0.8(5) . . . .
C6 C7 C8 C9 0.3(5) . . . .
C7 C8 C9 C10 0.4(4) . . . .
C7 C8 C9 C4 -179.9(3) . . . .
O17 C4 C9 C8 -16.8(4) . . . .
C3 C4 C9 C8 165.5(3) . . . .
O17 C4 C9 C10 162.8(3) . . . .
C3 C4 C9 C10 -14.9(4) . . . .
C6 C5 C10 C9 0.0(4) . . . .
C6 C5 C10 S1 -175.9(2) . . . .
C8 C9 C10 C5 -0.6(4) . . . .
C4 C9 C10 C5 179.8(3) . . . .
C8 C9 C10 S1 175.5(2) . . . .
C4 C9 C10 S1 -4.2(4) . . . .
C4 C3 C14 O15 5.6(4) . . . .
N2 C3 C14 O15 -175.1(2) . . . .
C4 C3 C14 N16 -171.8(3) . . . .
N2 C3 C14 N16 7.5(3) . . . .
C20 C15 C16 C17 -0.7(4) . . . .
C21 C15 C16 C17 179.3(3) . . . .
Ru1 C15 C16 C17 -53.6(2) . . . .
C20 C15 C16 Ru1 52.9(2) . . . .
C21 C15 C16 Ru1 -127.1(3) . . . .
C15 C16 C17 C18 0.6(4) . . . .
Ru1 C16 C17 C18 -53.6(2) . . . .
C15 C16 C17 Ru1 54.2(2) . . . .
C16 C17 C18 C19 -1.2(4) . . . .
Ru1 C17 C18 C19 -54.4(2) . . . .
C16 C17 C18 C24 176.6(3) . . . .
Ru1 C17 C18 C24 123.4(2) . . . .
C16 C17 C18 Ru1 53.2(2) . . . .
C17 C18 C19 C20 2.0(4) . . . .
C24 C18 C19 C20 -175.7(2) . . . .
Ru1 C18 C19 C20 -52.2(2) . . . .
C17 C18 C19 Ru1 54.2(2) . . . .
C24 C18 C19 Ru1 -123.6(2) . . . .
C18 C19 C20 C15 -2.3(4) . . . .
Ru1 C19 C20 C15 -54.9(2) . . . .
C18 C19 C20 Ru1 52.6(2) . . . .
C16 C15 C20 C19 1.6(4) . . . .
C21 C15 C20 C19 -178.5(3) . . . .
Ru1 C15 C20 C19 54.6(2) . . . .
C16 C15 C20 Ru1 -53.1(2) . . . .
C21 C15 C20 Ru1 126.9(2) . . . .
C16 C15 C21 C22 45.6(4) . . . .
C20 C15 C21 C22 -134.4(3) . . . .
Ru1 C15 C21 C22 -46.3(4) . . . .
C16 C15 C21 C23 -78.5(4) . . . .
C20 C15 C21 C23 101.6(3) . . . .
Ru1 C15 C21 C23 -170.3(3) . . . .
C3' C2' N1' C6' 0.5(4) . . . .
N16 C2' N1' C6' 179.4(2) . . . .
C3' C2' N1' Ru1 -166.97(19) . . . .
N16 C2' N1' Ru1 11.9(3) . . . .
C5' C6' N1' C2' -1.7(4) . . . .
C5' C6' N1' Ru1 166.7(2) . . . .
C4 C3 N2 C11 -97.8(3) . . . .
C14 C3 N2 C11 83.0(3) . . . .
C4 C3 N2 S1 41.1(3) . . . .
C14 C3 N2 S1 -138.1(2) . . . .
O15 C14 N16 C2' 1.2(4) . . . .
C3 C14 N16 C2' 178.5(2) . . . .
N1' C2' N16 C14 -135.6(3) . . . .
C3' C2' N16 C14 43.3(4) . . . .
C19 C20 Ru1 N1' 32.3(2) . . . .
C15 C20 Ru1 N1' 165.65(15) . . . .
C19 C20 Ru1 C16 -103.24(19) . . . .
C15 C20 Ru1 C16 30.08(16) . . . .
C19 C20 Ru1 C17 -65.71(18) . . . .
C15 C20 Ru1 C17 67.61(17) . . . .
C15 C20 Ru1 C19 133.3(3) . . . .
C19 C20 Ru1 C18 -28.33(17) . . . .
C15 C20 Ru1 C18 105.00(18) . . . .
C19 C20 Ru1 C15 -133.3(3) . . . .
C19 C20 Ru1 Cl1 -159.86(13) . . . .
C15 C20 Ru1 Cl1 -26.5(2) . . . .
C19 C20 Ru1 Cl2 118.08(16) . . . .
C15 C20 Ru1 Cl2 -108.59(16) . . . .
C2' N1' Ru1 C20 23.8(3) . . . .
C6' N1' Ru1 C20 -143.67(19) . . . .
C2' N1' Ru1 C16 129.2(2) . . . .
C6' N1' Ru1 C16 -38.2(2) . . . .
C2' N1' Ru1 C17 112.3(2) . . . .
C6' N1' Ru1 C17 -55.2(2) . . . .
C2' N1' Ru1 C19 43.2(2) . . . .
C6' N1' Ru1 C19 -124.25(19) . . . .
C2' N1' Ru1 C18 78.1(2) . . . .
C6' N1' Ru1 C18 -89.28(19) . . . .
C2' N1' Ru1 C15 67.5(5) . . . .
C6' N1' Ru1 C15 -99.9(5) . . . .
C2' N1' Ru1 Cl1 -148.4(2) . . . .
C6' N1' Ru1 Cl1 44.19(17) . . . .
C2' N1' Ru1 Cl2 -62.15(19) . . . .
C6' N1' Ru1 Cl2 130.42(18) . . . .
C15 C16 Ru1 C20 -30.44(16) . . . .
C17 C16 Ru1 C20 103.51(19) . . . .
C15 C16 Ru1 N1' -161.40(14) . . . .
C17 C16 Ru1 N1' -27.5(2) . . . .
C15 C16 Ru1 C17 -134.0(2) . . . .
C15 C16 Ru1 C19 -67.70(17) . . . .
C17 C16 Ru1 C19 66.25(18) . . . .
C15 C16 Ru1 C18 -105.02(18) . . . .
C17 C16 Ru1 C18 28.94(17) . . . .
C17 C16 Ru1 C15 134.0(2) . . . .
C15 C16 Ru1 Cl1 116.88(15) . . . .
C17 C16 Ru1 Cl1 -109.17(16) . . . .
C15 C16 Ru1 Cl2 34.2(2) . . . .
C17 C16 Ru1 Cl2 168.19(13) . . . .
C18 C17 Ru1 C20 67.00(18) . . . .
C16 C17 Ru1 C20 -65.72(17) . . . .
C18 C17 Ru1 N1' -65.76(18) . . . .
C16 C17 Ru1 N1' 161.52(16) . . . .
C18 C17 Ru1 C16 132.7(3) . . . .
C18 C17 Ru1 C19 29.85(17) . . . .
C16 C17 Ru1 C19 -102.87(19) . . . .
C16 C17 Ru1 C18 -132.7(3) . . . .
C18 C17 Ru1 C15 104.65(18) . . . .
C16 C17 Ru1 C15 -28.07(16) . . . .
C18 C17 Ru1 Cl1 -153.88(16) . . . .
C16 C17 Ru1 Cl1 73.40(16) . . . .
C18 C17 Ru1 Cl2 85.8(4) . . . .
C16 C17 Ru1 Cl2 -46.9(5) . . . .
C18 C19 Ru1 C20 -133.7(2) . . . .
C20 C19 Ru1 N1' -156.86(16) . . . .
C18 C19 Ru1 N1' 69.46(16) . . . .
C20 C19 Ru1 C16 65.98(17) . . . .
C18 C19 Ru1 C16 -67.71(17) . . . .
C20 C19 Ru1 C17 103.66(18) . . . .
C18 C19 Ru1 C17 -30.02(16) . . . .
C20 C19 Ru1 C18 133.7(2) . . . .
C20 C19 Ru1 C15 28.74(16) . . . .
C18 C19 Ru1 C15 -104.94(18) . . . .
C20 C19 Ru1 Cl1 87.0(4) . . . .
C18 C19 Ru1 Cl1 -46.7(5) . . . .
C20 C19 Ru1 Cl2 -66.20(16) . . . .
C18 C19 Ru1 Cl2 160.12(14) . . . .
C19 C18 Ru1 C20 28.46(16) . . . .
C17 C18 Ru1 C20 -102.56(18) . . . .
C24 C18 Ru1 C20 143.3(3) . . . .
C19 C18 Ru1 N1' -112.25(16) . . . .
C17 C18 Ru1 N1' 116.72(17) . . . .
C24 C18 Ru1 N1' 2.5(3) . . . .
C19 C18 Ru1 C16 101.86(18) . . . .
C17 C18 Ru1 C16 -29.16(17) . . . .
C24 C18 Ru1 C16 -143.4(3) . . . .
C19 C18 Ru1 C17 131.0(2) . . . .
C24 C18 Ru1 C17 -114.2(4) . . . .
C17 C18 Ru1 C19 -131.0(2) . . . .
C24 C18 Ru1 C19 114.8(3) . . . .
C19 C18 Ru1 C15 65.39(17) . . . .
C17 C18 Ru1 C15 -65.63(17) . . . .
C24 C18 Ru1 C15 -179.8(3) . . . .
C19 C18 Ru1 Cl1 167.23(13) . . . .
C17 C18 Ru1 Cl1 36.2(2) . . . .
C24 C18 Ru1 Cl1 -78.0(3) . . . .
C19 C18 Ru1 Cl2 -30.5(2) . . . .
C17 C18 Ru1 Cl2 -161.55(13) . . . .
C24 C18 Ru1 Cl2 84.3(3) . . . .
C16 C15 Ru1 C20 130.5(2) . . . .
C21 C15 Ru1 C20 -112.2(3) . . . .
C16 C15 Ru1 N1' 76.0(5) . . . .
C20 C15 Ru1 N1' -54.4(5) . . . .
C21 C15 Ru1 N1' -166.7(3) . . . .
C20 C15 Ru1 C16 -130.5(2) . . . .
C21 C15 Ru1 C16 117.3(3) . . . .
C16 C15 Ru1 C17 28.50(16) . . . .
C20 C15 Ru1 C17 -101.98(18) . . . .
C21 C15 Ru1 C17 145.8(3) . . . .
C16 C15 Ru1 C19 101.89(18) . . . .
C20 C15 Ru1 C19 -28.59(17) . . . .
C21 C15 Ru1 C19 -140.8(3) . . . .
C16 C15 Ru1 C18 65.34(17) . . . .
C20 C15 Ru1 C18 -65.14(18) . . . .
C21 C15 Ru1 C18 -177.4(3) . . . .
C16 C15 Ru1 Cl1 -66.84(16) . . . .
C20 C15 Ru1 Cl1 162.68(15) . . . .
C21 C15 Ru1 Cl1 50.4(3) . . . .
C16 C15 Ru1 Cl2 -155.34(15) . . . .
C20 C15 Ru1 Cl2 74.18(16) . . . .
C21 C15 Ru1 Cl2 -38.1(3) . . . .
C3 N2 S1 O2S -167.09(18) . . . .
C11 N2 S1 O2S -28.9(2) . . . .
C3 N2 S1 O1S 62.0(2) . . . .
C11 N2 S1 O1S -159.73(19) . . . .
C3 N2 S1 C10 -51.2(2) . . . .
C11 N2 S1 C10 87.0(2) . . . .
C5 C10 S1 O2S -35.0(3) . . . .
C9 C10 S1 O2S 148.9(2) . . . .
C5 C10 S1 O1S 97.2(3) . . . .
C9 C10 S1 O1S -78.9(2) . . . .
C5 C10 S1 N2 -149.6(2) . . . .
C9 C10 S1 N2 34.3(2) . . . .
